data_7235317
loop_
_publ_author_name
'Lu, Yuhua'
'Bolokowicz, Andrew. J.'
'Reeb, Sarah A.'
'Wiseman, Joshua D.'
'Wheeler, Kraig A.'

_publ_section_title
;
 Chiral transmission to crystal photodimerizations of leucine--methionine
 quasiracemic assemblies
;
_journal_issue 16
_journal_name_full 'RSC Advances'
_journal_page_first 8125
_journal_paper_doi 10.1039/c3ra47270a
_journal_volume 4
_journal_year 2014
_chemical_absolute_configuration rm
_chemical_formula_moiety 'C29 H36 N2 O12 S3'
_chemical_formula_sum 'C29 H36 N2 O12 S3'
_chemical_formula_weight 700.78
_space_group_crystal_system triclinic
_space_group_IT_number 1
_space_group_name_Hall 'P 1'
_space_group_name_H-M_alt 'P 1'
_atom_sites_solution_hydrogens mixed
_audit_creation_method SHELXL-2013
_cell_angle_alpha 93.118(3)
_cell_angle_beta 101.808(3)
_cell_angle_gamma 98.412(3)
_cell_formula_units_Z 1
_cell_length_a 6.9689(5)
_cell_length_b 8.0453(5)
_cell_length_c 14.9788(10)
_cell_measurement_reflns_used 5945
_cell_measurement_temperature 296(2)
_cell_measurement_theta_max 65.664
_cell_measurement_theta_min 3.025
_cell_volume 810.11(9)
_computing_cell_refinement APEX2
_computing_data_collection APEX2
_computing_data_reduction APEX2
_computing_molecular_graphics 'XSEED (Barbour, 2001)'
_computing_publication_material 'XSEED (Barbour, 2001)'
_computing_structure_refinement 'SHELXL-2013 (Sheldrick, 2013)'
_computing_structure_solution 'SHELXL-2013 (Sheldrick, 2013)'
_diffrn_ambient_temperature 296(2)
_diffrn_detector_area_resol_mean 8.33
_diffrn_measured_fraction_theta_full 0.945
_diffrn_measured_fraction_theta_max 0.964
_diffrn_measurement_device_type 'Bruker APEXII CCD'
_diffrn_measurement_method 'phi and omega scans'
_diffrn_radiation_monochromator graphite
_diffrn_radiation_source 'fine-focus sealed tube'
_diffrn_radiation_type CuK\a
_diffrn_radiation_wavelength 1.54178
_diffrn_reflns_av_R_equivalents 0.0581
_diffrn_reflns_av_unetI/netI 0.0682
_diffrn_reflns_Laue_measured_fraction_full 0.945
_diffrn_reflns_Laue_measured_fraction_max 0.964
_diffrn_reflns_limit_h_max 8
_diffrn_reflns_limit_h_min -8
_diffrn_reflns_limit_k_max 8
_diffrn_reflns_limit_k_min -9
_diffrn_reflns_limit_l_max 17
_diffrn_reflns_limit_l_min -17
_diffrn_reflns_number 14694
_diffrn_reflns_point_group_measured_fraction_full 0.809
_diffrn_reflns_point_group_measured_fraction_max 0.825
_diffrn_reflns_theta_full 67.679
_diffrn_reflns_theta_max 66.816
_diffrn_reflns_theta_min 3.025
_exptl_absorpt_coefficient_mu 2.658
_exptl_absorpt_correction_T_max 0.767
_exptl_absorpt_correction_T_min 0.302
_exptl_absorpt_correction_type multi-scan
_exptl_absorpt_process_details 'SADABS (Bruker, 2010)'
_exptl_crystal_colour 'light yellow'
_exptl_crystal_density_diffrn 1.436
_exptl_crystal_description 'transparent plate'
_exptl_crystal_F_000 368
_exptl_crystal_size_max 0.45
_exptl_crystal_size_mid 0.36
_exptl_crystal_size_min 0.10
_refine_diff_density_max 0.387
_refine_diff_density_min -0.298
_refine_diff_density_rms 0.074
_refine_ls_abs_structure_details
;
 Flack x determined using 1006 quotients [(I+)-(I-)]/[(I+)+(I-)]
 (Parsons and Flack (2004), Acta Cryst. A60, s61).
;
_refine_ls_abs_structure_Flack 0.22(2)
_refine_ls_extinction_method none
_refine_ls_goodness_of_fit_ref 1.064
_refine_ls_hydrogen_treatment mixed
_refine_ls_matrix_type full
_refine_ls_number_parameters 499
_refine_ls_number_reflns 4755
_refine_ls_number_restraints 160
_refine_ls_restrained_S_all 1.051
_refine_ls_R_factor_all 0.1501
_refine_ls_R_factor_gt 0.1133
_refine_ls_shift/su_max 0.000
_refine_ls_shift/su_mean 0.000
_refine_ls_structure_factor_coef Fsqd
_refine_ls_weighting_details 'w=1/[\s^2^(Fo^2^)+(0.1156P)^2^+2.1233P] where P=(Fo^2^+2Fc^2^)/3'
_refine_ls_weighting_scheme calc
_refine_ls_wR_factor_gt 0.2823
_refine_ls_wR_factor_ref 0.3106
_reflns_Friedel_coverage 0.712
_reflns_Friedel_fraction_full 0.672
_reflns_Friedel_fraction_max 0.686
_reflns_number_gt 3278
_reflns_number_total 4755
_reflns_threshold_expression 'I > 2\s(I)'
_cod_data_source_file c3ra47270a.cif
_cod_data_source_block kaw111a
_cod_database_code 7235317
_shelx_space_group_comment
;
The symmetry employed for this shelxl refinement is uniquely defined
by the following loop, which should always be used as a source of
symmetry information in preference to the above space-group names.
They are only intended as comments.
;
_shelxl_version_number 2013-4

loop_
_space_group_symop_operation_xyz
'x, y, z'

loop_
_atom_site_label
_atom_site_type_symbol
_atom_site_fract_x
_atom_site_fract_y
_atom_site_fract_z
_atom_site_U_iso_or_equiv
_atom_site_adp_type
_atom_site_occupancy
_atom_site_site_symmetry_order
_atom_site_calc_flag
_atom_site_refinement_flags_posn
_atom_site_refinement_flags_adp
_atom_site_refinement_flags_occupancy
_atom_site_disorder_assembly
_atom_site_disorder_group
S1A S 0.1339(9) 0.6550(6) 0.9747(5) 0.123(2) Uani 1 1 d . . . . .
O1A O -0.410(3) -0.1700(16) 0.5259(8) 0.126(6) Uani 1 1 d D . . . .
O2A O -0.2332(16) -0.2998(14) 0.6311(8) 0.085(3) Uani 1 1 d D . . . .
O3A O -0.333(3) 0.383(3) 0.9709(14) 0.166(8) Uani 1 1 d D . . . .
O4A O -0.168(3) 0.2402(19) 1.0818(10) 0.119(5) Uani 1 1 d D . . . .
O5A O 0.127(3) 0.7898(15) 0.9174(16) 0.173(9) Uani 1 1 d . . . . .
O6A O 0.3151(19) 0.6468(16) 1.0340(13) 0.152(7) Uani 1 1 d . . . . .
N1A N -0.055(2) 0.6572(19) 1.0344(9) 0.091(5) Uani 1 1 d . . . . .
H1A H -0.1272 0.7381 1.0272 0.109 Uiso 1 1 calc R U . . .
C1A C -0.3139(19) -0.1763(19) 0.5999(9) 0.061(4) Uani 1 1 d . . . . .
C2A C -0.245(3) -0.011(4) 0.6638(19) 0.076(8) Uani 0.559(15) 1 d . U P A 1
H2A H -0.3121 0.0797 0.6442 0.091 Uiso 0.559(15) 1 calc R U P A 1
C3A C -0.112(3) 0.026(3) 0.7386(19) 0.060(6) Uani 0.559(15) 1 d . U P A 1
H3A H -0.0438 -0.0636 0.7592 0.072 Uiso 0.559(15) 1 calc R U P A 1
C4A C -0.055(5) 0.175(3) 0.793(2) 0.071(9) Uani 0.559(15) 1 d D U P A 1
C5A C -0.125(5) 0.331(4) 0.772(2) 0.16(3) Uani 0.559(15) 1 d D U P A 1
H5A H -0.2134 0.3353 0.7148 0.195 Uiso 0.559(15) 1 calc R U P A 1
C6A C -0.069(3) 0.471(3) 0.8311(18) 0.050(5) Uani 0.559(15) 1 d D U P A 1
H6A H -0.1210 0.5699 0.8145 0.060 Uiso 0.559(15) 1 calc R U P A 1
C7A C 0.059(3) 0.476(3) 0.9135(16) 0.048(5) Uani 0.559(15) 1 d D U P A 1
C8A C 0.123(4) 0.324(2) 0.937(2) 0.050(6) Uani 0.559(15) 1 d D U P A 1
H8A H 0.2029 0.3198 0.9961 0.060 Uiso 0.559(15) 1 calc R U P A 1
C9A C 0.076(6) 0.185(4) 0.879(3) 0.14(2) Uani 0.559(15) 1 d D U P A 1
H9A H 0.1335 0.0890 0.8961 0.162 Uiso 0.559(15) 1 calc R U P A 1
C10A C -0.212(2) 0.369(3) 1.0470(15) 0.108(7) Uani 1 1 d . . . . .
C11A C -0.093(3) 0.540(3) 1.0908(12) 0.096(6) Uani 1 1 d . . . . .
H11A H 0.0388 0.5172 1.1242 0.115 Uiso 1 1 calc R U . . .
C12A C -0.199(4) 0.596(3) 1.1638(15) 0.120(8) Uani 1 1 d . . . . .
H12A H -0.2341 0.4969 1.1971 0.144 Uiso 1 1 calc R U . . .
H12B H -0.3254 0.6292 1.1322 0.144 Uiso 1 1 calc R U . . .
C13A C -0.089(5) 0.742(3) 1.2355(19) 0.161(11) Uani 1 1 d . . . . .
H13A H -0.0397 0.8368 1.2011 0.193 Uiso 1 1 calc R U . . .
C14A C -0.245(4) 0.802(3) 1.2827(19) 0.161(11) Uani 1 1 d . . . . .
H14A H -0.2382 0.7529 1.3414 0.241 Uiso 1 1 calc R U . . .
H14B H -0.3770 0.7661 1.2436 0.241 Uiso 1 1 calc R U . . .
H14C H -0.2182 0.9253 1.2931 0.241 Uiso 1 1 calc R U . . .
C15A C 0.082(8) 0.697(4) 1.294(3) 0.28(3) Uani 1 1 d . . . . .
H15A H 0.0392 0.6248 1.3395 0.426 Uiso 1 1 calc R U . . .
H15B H 0.1685 0.7992 1.3258 0.426 Uiso 1 1 calc R U . . .
H15C H 0.1550 0.6357 1.2576 0.426 Uiso 1 1 calc R U . . .
S1B S -0.8570(11) -0.8687(9) 0.5279(5) 0.133(2) Uani 1 1 d . . . . .
S2B S -0.6528(12) -0.7367(9) 0.1933(5) 0.149(3) Uani 1 1 d . . . . .
O1B O -0.3045(18) -0.0521(15) 0.9846(9) 0.095(4) Uani 1 1 d D . . . .
O2B O -0.482(2) 0.0778(17) 0.8777(9) 0.105(4) Uani 1 1 d D . . . .
O3B O -0.3804(16) -0.5991(15) 0.5367(8) 0.087(3) Uani 1 1 d D . . . .
O4B O -0.531(3) -0.4684(18) 0.4230(9) 0.131(6) Uani 1 1 d D . . . .
O5B O -0.874(4) -1.004(3) 0.5808(14) 0.205(10) Uani 1 1 d . . . . .
O6B O -1.017(3) -0.834(2) 0.4593(12) 0.135(6) Uani 1 1 d . . . . .
N1B N -0.692(3) -0.870(2) 0.4846(14) 0.142(9) Uani 1 1 d . . . . .
H1B H -0.6172 -0.9457 0.5028 0.171 Uiso 1 1 calc R U . . .
C1B C -0.410(4) -0.047(4) 0.9051(18) 0.145(10) Uani 1 1 d . . . . .
C2B C -0.505(4) -0.236(3) 0.8539(14) 0.066(7) Uani 0.559(15) 1 d . U P A 1
H2B H -0.4910 -0.3343 0.8853 0.080 Uiso 0.559(15) 1 calc R U P A 1
C3B C -0.593(4) -0.245(4) 0.7760(16) 0.079(8) Uani 0.559(15) 1 d . U P A 1
H3B H -0.6136 -0.1429 0.7496 0.094 Uiso 0.559(15) 1 calc R U P A 1
C4B C -0.672(3) -0.408(3) 0.7167(15) 0.067(6) Uani 0.559(15) 1 d D U P A 1
C5B C -0.625(3) -0.568(3) 0.7465(13) 0.061(5) Uani 0.559(15) 1 d D U P A 1
H5B H -0.5446 -0.5723 0.8054 0.073 Uiso 0.559(15) 1 calc R U P A 1
C6B C -0.691(3) -0.703(4) 0.6939(14) 0.072(6) Uani 0.559(15) 1 d D U P A 1
H6B H -0.6680 -0.8097 0.7143 0.086 Uiso 0.559(15) 1 calc R U P A 1
C7B C -0.802(4) -0.691(4) 0.6034(13) 0.067(6) Uani 0.559(15) 1 d D U P A 1
C8B C -0.865(3) -0.555(3) 0.5744(15) 0.063(6) Uani 0.559(15) 1 d D U P A 1
H8B H -0.9525 -0.5570 0.5167 0.075 Uiso 0.559(15) 1 calc R U P A 1
C9B C -0.794(3) -0.399(3) 0.6347(15) 0.061(5) Uani 0.559(15) 1 d D U P A 1
H9B H -0.8334 -0.2948 0.6170 0.074 Uiso 0.559(15) 1 calc R U P A 1
C10B C -0.496(4) -0.598(2) 0.4632(10) 0.110(8) Uani 1 1 d . . . . .
C11B C -0.625(3) -0.767(2) 0.4152(14) 0.093(6) Uani 1 1 d . . . . .
H11B H -0.7435 -0.7401 0.3719 0.112 Uiso 1 1 calc R U . . .
C12B C -0.500(3) -0.862(3) 0.3592(16) 0.126(9) Uani 1 1 d . . . . .
H12C H -0.3774 -0.8812 0.4010 0.151 Uiso 1 1 calc R U . . .
H12D H -0.5782 -0.9738 0.3341 0.151 Uiso 1 1 calc R U . . .
C13B C -0.448(3) -0.772(4) 0.2853(15) 0.132(8) Uani 1 1 d . . . . .
H13B H -0.3592 -0.8343 0.2576 0.158 Uiso 1 1 calc R U . . .
H13C H -0.3706 -0.6607 0.3114 0.158 Uiso 1 1 calc R U . . .
C14B C -0.692(5) -0.931(3) 0.1343(16) 0.153(10) Uani 1 1 d . . . . .
H14F H -0.7309 -1.0182 0.1735 0.230 Uiso 1 1 calc R U . . .
H14E H -0.5696 -0.9515 0.1161 0.230 Uiso 1 1 calc R U . . .
H14D H -0.7981 -0.9357 0.0796 0.230 Uiso 1 1 calc R U . . .
C2C C -0.371(3) -0.063(3) 0.6729(13) 0.033(5) Uiso 0.441(15) 1 d D . P A 2
H2C H -0.4120 0.0437 0.6505 0.040 Uiso 0.441(15) 1 calc R U P A 2
C3C C -0.198(4) -0.036(3) 0.7582(14) 0.039(6) Uiso 0.441(15) 1 d D . P A 2
H3C H -0.0965 -0.1078 0.7497 0.047 Uiso 0.441(15) 1 calc R U P A 2
C4C C -0.097(5) 0.134(4) 0.802(2) 0.068(13) Uiso 0.441(15) 1 d D . P A 2
C5C C -0.142(4) 0.289(4) 0.7655(18) 0.055(9) Uiso 0.441(15) 1 d D . P A 2
H5C H -0.2451 0.2835 0.7126 0.065 Uiso 0.441(15) 1 calc R U P A 2
C6C C -0.041(5) 0.442(5) 0.804(2) 0.10(2) Uiso 0.441(15) 1 d D . P A 2
H6C H -0.0756 0.5401 0.7761 0.125 Uiso 0.441(15) 1 calc R U P A 2
C7C C 0.107(4) 0.461(3) 0.8807(18) 0.043(7) Uiso 0.441(15) 1 d D . P A 2
C8C C 0.157(7) 0.313(5) 0.917(3) 0.10(2) Uiso 0.441(15) 1 d D . P A 2
H8C H 0.2634 0.3200 0.9685 0.124 Uiso 0.441(15) 1 calc R U P A 2
C9C C 0.060(4) 0.161(3) 0.8794(18) 0.034(7) Uiso 0.441(15) 1 d D . P A 2
H9C H 0.1007 0.0644 0.9071 0.041 Uiso 0.441(15) 1 calc R U P A 2
C2D C -0.339(3) -0.124(4) 0.8125(17) 0.059(8) Uiso 0.441(15) 1 d D . P A 2
H2D H -0.2965 -0.2347 0.8265 0.071 Uiso 0.441(15) 1 calc R U P A 2
C3D C -0.511(3) -0.157(3) 0.7279(12) 0.033(5) Uiso 0.441(15) 1 d D . P A 2
H3D H -0.6113 -0.0842 0.7368 0.039 Uiso 0.441(15) 1 calc R U P A 2
C4D C -0.622(4) -0.331(4) 0.686(2) 0.069(9) Uiso 0.441(15) 1 d D . P A 2
C5D C -0.563(4) -0.477(5) 0.726(2) 0.085(11) Uiso 0.441(15) 1 d D . P A 2
H5D H -0.4780 -0.4643 0.7847 0.101 Uiso 0.441(15) 1 calc R U P A 2
C6D C -0.623(5) -0.625(5) 0.684(2) 0.079(11) Uiso 0.441(15) 1 d D . P A 2
H6D H -0.5808 -0.7212 0.7106 0.095 Uiso 0.441(15) 1 calc R U P A 2
C7D C -0.755(7) -0.642(5) 0.595(3) 0.109(19) Uiso 0.441(15) 1 d D . P A 2
C8D C -0.813(6) -0.514(4) 0.552(2) 0.088(14) Uiso 0.441(15) 1 d D . P A 2
H8D H -0.8951 -0.5296 0.4919 0.105 Uiso 0.441(15) 1 calc R U P A 2
C9D C -0.745(4) -0.346(4) 0.601(2) 0.068(9) Uiso 0.441(15) 1 d D . P A 2
H9D H -0.7855 -0.2492 0.5740 0.081 Uiso 0.441(15) 1 calc R U P A 2
H21A H -0.384(14) 0.285(5) 0.946(5) 0.4(4) Uiso 1 1 d D . . . .
H21B H -0.319(12) -0.504(5) 0.563(4) 0.12(7) Uiso 1 1 d D . . . .
H20A H -0.414(11) -0.252(7) 0.487(2) 0.06(4) Uiso 1 1 d D . . . .
H20B H -0.284(15) 0.039(7) 1.020(3) 0.8(9) Uiso 1 1 d D . . . .

loop_
_atom_site_aniso_label
_atom_site_aniso_U_11
_atom_site_aniso_U_22
_atom_site_aniso_U_33
_atom_site_aniso_U_23
_atom_site_aniso_U_13
_atom_site_aniso_U_12
S1A 0.149(5) 0.0341(18) 0.147(4) 0.005(2) -0.045(4) -0.001(2)
O1A 0.207(15) 0.071(8) 0.061(7) -0.021(6) -0.036(8) -0.003(9)
O2A 0.076(7) 0.078(8) 0.094(8) -0.009(6) -0.005(6) 0.025(6)
O3A 0.156(15) 0.158(17) 0.149(14) -0.035(13) -0.053(12) 0.054(12)
O4A 0.156(13) 0.090(10) 0.099(9) -0.009(8) -0.009(9) 0.038(9)
O5A 0.166(13) 0.036(6) 0.29(2) 0.059(10) -0.022(14) -0.004(7)
O6A 0.086(8) 0.066(8) 0.249(19) 0.003(10) -0.066(11) -0.012(6)
N1A 0.126(11) 0.086(10) 0.067(7) -0.042(7) 0.012(7) 0.072(9)
C1A 0.061(8) 0.071(10) 0.051(7) -0.029(6) 0.008(6) 0.032(7)
C2A 0.026(9) 0.12(2) 0.084(12) -0.008(11) 0.010(8) 0.018(11)
C3A 0.033(10) 0.049(10) 0.094(12) -0.005(9) -0.004(9) 0.023(8)
C4A 0.077(17) 0.042(10) 0.083(12) 0.005(9) -0.021(12) 0.032(10)
C5A 0.25(5) 0.072(13) 0.12(2) -0.015(14) -0.09(3) 0.09(2)
C6A 0.042(10) 0.041(10) 0.075(11) 0.020(8) 0.017(8) 0.025(8)
C7A 0.040(10) 0.044(9) 0.069(11) 0.027(8) 0.021(8) 0.008(7)
C8A 0.036(10) 0.028(8) 0.075(11) 0.015(7) -0.012(10) -0.003(7)
C9A 0.19(4) 0.055(13) 0.119(18) -0.015(13) -0.09(2) 0.063(18)
C10A 0.046(8) 0.15(2) 0.117(15) -0.023(15) -0.010(9) 0.044(11)
C11A 0.122(15) 0.102(14) 0.055(9) -0.007(9) 0.004(9) 0.018(12)
C12A 0.143(18) 0.14(2) 0.090(13) -0.016(13) 0.039(13) 0.048(15)
C13A 0.27(3) 0.082(15) 0.129(19) -0.032(14) 0.04(2) 0.058(19)
C14A 0.19(2) 0.117(19) 0.17(2) -0.081(17) 0.04(2) 0.056(18)
C15A 0.42(6) 0.13(3) 0.19(3) 0.03(2) -0.17(4) 0.00(3)
S1B 0.129(5) 0.116(5) 0.133(5) 0.030(4) 0.013(4) -0.033(4)
S2B 0.204(7) 0.112(5) 0.112(4) -0.005(3) -0.025(4) 0.047(4)
O1B 0.106(9) 0.072(8) 0.106(9) 0.003(6) 0.003(7) 0.043(7)
O2B 0.129(11) 0.079(10) 0.097(9) 0.004(7) -0.001(8) 0.020(8)
O3B 0.090(8) 0.081(8) 0.073(7) -0.017(6) -0.006(6) 0.001(6)
O4B 0.190(16) 0.092(11) 0.090(9) 0.021(9) -0.009(10) 0.003(10)
O5B 0.24(2) 0.22(2) 0.151(16) 0.077(16) 0.075(17) -0.041(18)
O6B 0.149(13) 0.098(11) 0.140(14) -0.006(9) 0.003(12) -0.001(9)
N1B 0.095(12) 0.134(16) 0.155(16) 0.072(13) -0.022(11) -0.070(11)
C1B 0.15(2) 0.15(2) 0.114(18) 0.034(17) -0.026(17) -0.003(18)
C2B 0.130(18) 0.046(12) 0.036(7) 0.026(7) 0.031(9) 0.027(12)
C3B 0.137(19) 0.063(11) 0.040(7) 0.034(7) 0.029(9) 0.007(10)
C4B 0.095(14) 0.065(10) 0.049(8) 0.019(6) 0.030(9) 0.010(9)
C5B 0.084(13) 0.074(10) 0.041(8) 0.021(6) 0.042(8) 0.015(9)
C6B 0.108(16) 0.073(11) 0.043(8) 0.017(7) 0.041(9) 0.004(10)
C7B 0.092(15) 0.087(12) 0.035(8) 0.018(7) 0.044(9) 0.005(10)
C8B 0.067(12) 0.088(11) 0.045(9) 0.019(7) 0.043(8) 0.000(9)
C9B 0.061(11) 0.085(11) 0.050(8) 0.022(7) 0.043(7) 0.001(8)
C10B 0.22(2) 0.052(9) 0.032(7) -0.005(6) -0.008(10) 0.006(11)
C11B 0.084(11) 0.064(10) 0.118(14) -0.018(10) -0.022(10) 0.036(9)
C12B 0.133(17) 0.085(13) 0.123(17) -0.004(12) -0.068(14) 0.035(12)
C13B 0.119(16) 0.18(2) 0.092(14) -0.016(15) -0.007(12) 0.054(16)
C14B 0.22(3) 0.13(2) 0.090(14) -0.045(13) -0.019(15) 0.046(18)

loop_
_atom_type_symbol
_atom_type_description
_atom_type_scat_dispersion_real
_atom_type_scat_dispersion_imag
_atom_type_scat_source
C C 0.0181 0.0091 'International Tables Vol C Tables 4.2.6.8 and 6.1.1.4'
H H 0.0000 0.0000 'International Tables Vol C Tables 4.2.6.8 and 6.1.1.4'
N N 0.0311 0.0180 'International Tables Vol C Tables 4.2.6.8 and 6.1.1.4'
O O 0.0492 0.0322 'International Tables Vol C Tables 4.2.6.8 and 6.1.1.4'
S S 0.3331 0.5567 'International Tables Vol C Tables 4.2.6.8 and 6.1.1.4'

loop_
_geom_angle_atom_site_label_1
_geom_angle_atom_site_label_2
_geom_angle_atom_site_label_3
_geom_angle
O6A S1A O5A 117.6(10)
O6A S1A C7A 108.5(10)
O5A S1A C7A 110.1(12)
O6A S1A N1A 111.1(11)
O5A S1A N1A 107.8(11)
C7A S1A N1A 100.5(10)
C1A O1A H20A 116(3)
C10A O3A H21A 108(3)
C11A N1A S1A 122.2(13)
C11A N1A H1A 118.9
S1A N1A H1A 118.9
O1A C1A O2A 127.5(13)
O1A C1A C2C 112.7(14)
O2A C1A C2C 114.1(13)
O1A C1A C2A 118.4(18)
O2A C1A C2A 113.3(15)
C3A C2A C1A 131(2)
C3A C2A H2A 114.3
C1A C2A H2A 114.3
C2A C3A C4A 129(2)
C2A C3A H3A 115.3
C4A C3A H3A 115.3
C3A C4A C9A 121(2)
C3A C4A C5A 125(2)
C9A C4A C5A 114(2)
C6A C5A C4A 122(2)
C6A C5A H5A 119.2
C4A C5A H5A 119.2
C5A C6A C7A 123.2(19)
C5A C6A H6A 118.4
C7A C6A H6A 118.4
C6A C7A C8A 116.2(19)
C6A C7A S1A 119.0(16)
C8A C7A S1A 124.7(16)
C9A C8A C7A 122(2)
C9A C8A H8A 119.0
C7A C8A H8A 119.0
C8A C9A C4A 123(2)
C8A C9A H9A 118.3
C4A C9A H9A 118.3
O4A C10A O3A 129(2)
O4A C10A C11A 118.4(17)
O3A C10A C11A 112(2)
N1A C11A C12A 114.4(18)
N1A C11A C10A 117.1(16)
C12A C11A C10A 105.8(19)
N1A C11A H11A 106.3
C12A C11A H11A 106.3
C10A C11A H11A 106.3
C11A C12A C13A 118(2)
C11A C12A H12A 107.8
C13A C12A H12A 107.8
C11A C12A H12B 107.8
C13A C12A H12B 107.8
H12A C12A H12B 107.2
C15A C13A C14A 116(3)
C15A C13A C12A 112(2)
C14A C13A C12A 107(2)
C15A C13A H13A 107.1
C14A C13A H13A 107.1
C12A C13A H13A 107.1
C13A C14A H14A 109.5
C13A C14A H14B 109.5
H14A C14A H14B 109.5
C13A C14A H14C 109.5
H14A C14A H14C 109.5
H14B C14A H14C 109.5
C13A C15A H15A 109.5
C13A C15A H15B 109.5
H15A C15A H15B 109.5
C13A C15A H15C 109.5
H15A C15A H15C 109.5
H15B C15A H15C 109.5
O5B S1B O6B 123.0(13)
O5B S1B N1B 110.6(14)
O6B S1B N1B 106.1(11)
O5B S1B C7B 105.9(14)
O6B S1B C7B 103.3(11)
N1B S1B C7B 106.7(12)
C14B S2B C13B 97.5(12)
C1B O1B H20B 115(3)
C10B O3B H21B 116(3)
S1B N1B C11B 131.8(17)
S1B N1B H1B 114.1
C11B N1B H1B 114.1
O2B C1B O1B 124(3)
O2B C1B C2B 120(2)
O1B C1B C2B 113(2)
O2B C1B C2D 103(2)
O1B C1B C2D 120(3)
C3B C2B C1B 118(2)
C3B C2B H2B 121.1
C1B C2B H2B 121.1
C2B C3B C4B 125(2)
C2B C3B H3B 117.7
C4B C3B H3B 117.7
C9B C4B C5B 121(2)
C9B C4B C3B 117(2)
C5B C4B C3B 122(2)
C6B C5B C4B 120(2)
C6B C5B H5B 119.8
C4B C5B H5B 119.8
C5B C6B C7B 118(2)
C5B C6B H6B 120.8
C7B C6B H6B 120.8
C8B C7B C6B 125(2)
C8B C7B S1B 117.7(17)
C6B C7B S1B 118(2)
C7B C8B C9B 117(2)
C7B C8B H8B 121.4
C9B C8B H8B 121.4
C4B C9B C8B 118(2)
C4B C9B H9B 121.2
C8B C9B H9B 121.2
O3B C10B O4B 125.9(16)
O3B C10B C11B 119.2(15)
O4B C10B C11B 114.8(16)
N1B C11B C10B 109.4(15)
N1B C11B C12B 111.6(18)
C10B C11B C12B 109.6(17)
N1B C11B H11B 108.7
C10B C11B H11B 108.7
C12B C11B H11B 108.7
C13B C12B C11B 113.1(18)
C13B C12B H12C 109.0
C11B C12B H12C 109.0
C13B C12B H12D 109.0
C11B C12B H12D 109.0
H12C C12B H12D 107.8
C12B C13B S2B 117.1(17)
C12B C13B H13B 108.0
S2B C13B H13B 108.0
C12B C13B H13C 108.0
S2B C13B H13C 108.0
H13B C13B H13C 107.3
S2B C14B H14F 109.5
S2B C14B H14E 109.5
H14F C14B H14E 109.5
S2B C14B H14D 109.5
H14F C14B H14D 109.5
H14E C14B H14D 109.5
C1A C2C C3D 114.3(17)
C1A C2C C3C 108.0(17)
C3D C2C C3C 90.8(13)
C1A C2C H2C 113.8
C3D C2C H2C 113.8
C3C C2C H2C 113.8
C4C C3C C2D 113(2)
C4C C3C C2C 123(2)
C2D C3C C2C 88.8(14)
C4C C3C H3C 110.0
C2D C3C H3C 110.0
C2C C3C H3C 110.0
C9C C4C C5C 113(2)
C9C C4C C3C 124(3)
C5C C4C C3C 123(3)
C6C C5C C4C 122(2)
C6C C5C H5C 118.8
C4C C5C H5C 118.8
C5C C6C C7C 123(3)
C5C C6C H6C 118.7
C7C C6C H6C 118.7
C6C C7C C8C 116(3)
C9C C8C C7C 122(3)
C9C C8C H8C 119.2
C7C C8C H8C 119.2
C8C C9C C4C 124(2)
C8C C9C H9C 117.9
C4C C9C H9C 117.9
C3C C2D C3D 92.1(15)
C3C C2D C1B 129(2)
C3D C2D C1B 112(2)
C3C C2D H2D 107.3
C3D C2D H2D 107.3
C1B C2D H2D 107.3
C4D C3D C2D 125(2)
C4D C3D C2C 116.5(19)
C2D C3D C2C 88.3(14)
C4D C3D H3D 108.2
C2D C3D H3D 108.2
C2C C3D H3D 108.2
C9D C4D C5D 120(3)
C9D C4D C3D 119(3)
C5D C4D C3D 119(2)
C6D C5D C4D 121(3)
C6D C5D H5D 119.3
C4D C5D H5D 119.3
C5D C6D C7D 119(3)
C5D C6D H6D 120.7
C7D C6D H6D 120.7
C8D C7D C6D 124(3)
C7D C8D C9D 116(3)
C7D C8D H8D 121.8
C9D C8D H8D 121.8
C4D C9D C8D 119(3)
C4D C9D H9D 120.5
C8D C9D H9D 120.5

loop_
_geom_bond_atom_site_label_1
_geom_bond_atom_site_label_2
_geom_bond_distance
S1A O6A 1.400(13)
S1A O5A 1.420(15)
S1A C7A 1.62(2)
S1A N1A 1.735(17)
O1A C1A 1.179(17)
O1A H20A 0.85(3)
O2A C1A 1.277(17)
O3A C10A 1.30(3)
O3A H21A 0.85(3)
O4A C10A 1.23(3)
N1A C11A 1.33(2)
N1A H1A 0.8800
C1A C2C 1.53(3)
C1A C2A 1.55(3)
C2A C3A 1.29(3)
C2A H2A 0.9500
C3A C4A 1.37(3)
C3A H3A 0.9500
C4A C9A 1.41(3)
C4A C5A 1.44(3)
C5A C6A 1.35(3)
C5A H5A 0.9500
C6A C7A 1.36(3)
C6A H6A 0.9500
C7A C8A 1.40(2)
C8A C9A 1.34(3)
C8A H8A 0.9500
C9A H9A 0.9500
C10A C11A 1.54(3)
C11A C12A 1.52(3)
C11A H11A 1.0000
C12A C13A 1.54(3)
C12A H12A 0.9900
C12A H12B 0.9900
C13A C15A 1.43(4)
C13A C14A 1.53(4)
C13A H13A 1.0000
C14A H14A 0.9800
C14A H14B 0.9800
C14A H14C 0.9800
C15A H15A 0.9800
C15A H15B 0.9800
C15A H15C 0.9800
S1B O5B 1.388(19)
S1B O6B 1.428(18)
S1B N1B 1.43(2)
S1B C7B 1.72(3)
S2B C14B 1.71(2)
S2B C13B 1.84(2)
O1B C1B 1.27(3)
O1B H20B 0.85(3)
O2B C1B 1.24(3)
O3B C10B 1.226(19)
O3B H21B 0.85(3)
O4B C10B 1.26(2)
N1B C11B 1.47(3)
N1B H1B 0.8800
C1B C2B 1.64(4)
C1B C2D 1.68(4)
C2B C3B 1.19(3)
C2B H2B 0.9500
C3B C4B 1.50(4)
C3B H3B 0.9500
C4B C9B 1.36(3)
C4B C5B 1.45(3)
C5B C6B 1.28(3)
C5B H5B 0.9500
C6B C7B 1.43(3)
C6B H6B 0.9500
C7B C8B 1.30(3)
C8B C9B 1.47(3)
C8B H8B 0.9500
C9B H9B 0.9500
C10B C11B 1.56(2)
C11B C12B 1.57(3)
C11B H11B 1.0000
C12B C13B 1.43(3)
C12B H12C 0.9900
C12B H12D 0.9900
C13B H13B 0.9900
C13B H13C 0.9900
C14B H14F 0.9800
C14B H14E 0.9800
C14B H14D 0.9800
C2C C3D 1.54(2)
C2C C3C 1.55(2)
C2C H2C 1.0000
C3C C4C 1.49(4)
C3C C2D 1.52(2)
C3C H3C 1.0000
C4C C9C 1.41(3)
C4C C5C 1.43(3)
C5C C6C 1.36(4)
C5C H5C 0.9500
C6C C7C 1.36(3)
C6C H6C 0.9500
C7C C8C 1.39(3)
C8C C9C 1.34(3)
C8C H8C 0.9500
C9C H9C 0.9500
C2D C3D 1.54(2)
C2D H2D 1.0000
C3D C4D 1.53(4)
C3D H3D 1.0000
C4D C9D 1.37(3)
C4D C5D 1.42(3)
C5D C6D 1.29(3)
C5D H5D 0.9500
C6D C7D 1.44(3)
C6D H6D 0.9500
C7D C8D 1.31(3)
C8D C9D 1.47(3)
C8D H8D 0.9500
C9D H9D 0.9500

loop_
_geom_hbond_atom_site_label_D
_geom_hbond_atom_site_label_H
_geom_hbond_atom_site_label_A
_geom_hbond_distance_DH
_geom_hbond_distance_HA
_geom_hbond_distance_DA
_geom_hbond_angle_DHA
O1A H20A O4B 0.85(3) 1.92(5) 2.707(19) 153(8)
O3B H21B O2A 0.85(3) 1.84(4) 2.677(15) 167(10)
O1B H20B O4A 0.85(3) 1.82(5) 2.639(19) 162(12)
O3A H21A O2B 0.85(3) 1.87(4) 2.71(3) 172(10)

loop_
_geom_torsion_atom_site_label_1
_geom_torsion_atom_site_label_2
_geom_torsion_atom_site_label_3
_geom_torsion_atom_site_label_4
_geom_torsion
O6A S1A N1A C11A -53.2(15)
O5A S1A N1A C11A 176.6(15)
C7A S1A N1A C11A 61.4(15)
O1A C1A C2A C3A -165(3)
O2A C1A C2A C3A 5(4)
C2C C1A C2A C3A 105(4)
C1A C2A C3A C4A 180(3)
C2A C3A C4A C9A 172(3)
C2A C3A C4A C5A -5(5)
C3A C4A C5A C6A 177(4)
C9A C4A C5A C6A -0.8(17)
C4A C5A C6A C7A 1.0(17)
C5A C6A C7A C8A -3(3)
C5A C6A C7A S1A 174(2)
O6A S1A C7A C6A -156.3(18)
O5A S1A C7A C6A -26(2)
N1A S1A C7A C6A 87.2(19)
O6A S1A C7A C8A 20(3)
O5A S1A C7A C8A 150(2)
N1A S1A C7A C8A -96(2)
C6A C7A C8A C9A 5(4)
S1A C7A C8A C9A -171(3)
C7A C8A C9A C4A -6(5)
C3A C4A C9A C8A -175(4)
C5A C4A C9A C8A 3(4)
S1A N1A C11A C12A 156.7(15)
S1A N1A C11A C10A -79(2)
O4A C10A C11A N1A 143(2)
O3A C10A C11A N1A -30(3)
O4A C10A C11A C12A -88(2)
O3A C10A C11A C12A 98(2)
N1A C11A C12A C13A -64(3)
C10A C11A C12A C13A 166(2)
C11A C12A C13A C15A -66(4)
C11A C12A C13A C14A 165(2)
O5B S1B N1B C11B 172.5(19)
O6B S1B N1B C11B 37(2)
C7B S1B N1B C11B -73(2)
O2B C1B C2B C3B 25(4)
O1B C1B C2B C3B -174(3)
C2D C1B C2B C3B -62(3)
C1B C2B C3B C4B 174(2)
C2B C3B C4B C9B 170(3)
C2B C3B C4B C5B -8(3)
C9B C4B C5B C6B 3.3(14)
C3B C4B C5B C6B -178.7(15)
C4B C5B C6B C7B 3.8(14)
C5B C6B C7B C8B -10(3)
C5B C6B C7B S1B 170.2(15)
O5B S1B C7B C8B -149(2)
O6B S1B C7B C8B -19(2)
N1B S1B C7B C8B 93(2)
O5B S1B C7B C6B 30(2)
O6B S1B C7B C6B 161.0(17)
N1B S1B C7B C6B -87.4(19)
C6B C7B C8B C9B 9(3)
S1B C7B C8B C9B -171.9(17)
C5B C4B C9B C8B -5(2)
C3B C4B C9B C8B 177.1(17)
C7B C8B C9B C4B -1(3)
S1B N1B C11B C10B 84(2)
S1B N1B C11B C12B -154.7(16)
O3B C10B C11B N1B 39(3)
O4B C10B C11B N1B -137(2)
O3B C10B C11B C12B -84(2)
O4B C10B C11B C12B 100(2)
N1B C11B C12B C13B 174.5(16)
C10B C11B C12B C13B -64(2)
C11B C12B C13B S2B -64(2)
C14B S2B C13B C12B -81(2)
O1A C1A C2C C3D 98.6(19)
O2A C1A C2C C3D -56.8(19)
C2A C1A C2C C3D -154(3)
O1A C1A C2C C3C -162.0(17)
O2A C1A C2C C3C 43(2)
C2A C1A C2C C3C -54(2)
C1A C2C C3C C4C 126(3)
C3D C2C C3C C4C -118(3)
C1A C2C C3C C2D -117.6(18)
C3D C2C C3C C2D -2(2)
C2D C3C C4C C9C 76(3)
C2C C3C C4C C9C -180(2)
C2D C3C C4C C5C -109(3)
C2C C3C C4C C5C -5(4)
C9C C4C C5C C6C -0.8(16)
C3C C4C C5C C6C -177(3)
C4C C5C C6C C7C -1.1(19)
C5C C6C C7C C8C 3(4)
C6C C7C C8C C9C -3(5)
C7C C8C C9C C4C 1(5)
C5C C4C C9C C8C 1(4)
C3C C4C C9C C8C 177(3)
C4C C3C C2D C3D 128(2)
C2C C3C C2D C3D 2(2)
C4C C3C C2D C1B 7(3)
C2C C3C C2D C1B -119(2)
O2B C1B C2D C3C 57(3)
O1B C1B C2D C3C -86(3)
C2B C1B C2D C3C 175(3)
O2B C1B C2D C3D -55(3)
O1B C1B C2D C3D 162(2)
C2B C1B C2D C3D 63.0(19)
C3C C2D C3D C4D 120(2)
C1B C2D C3D C4D -106(3)
C3C C2D C3D C2C -2(2)
C1B C2D C3D C2C 132(2)
C1A C2C C3D C4D -18(2)
C3C C2C C3D C4D -128(2)
C1A C2C C3D C2D 111.8(18)
C3C C2C C3D C2D 2(2)
C2D C3D C4D C9D -167(2)
C2C C3D C4D C9D -59(3)
C2D C3D C4D C5D -1(3)
C2C C3D C4D C5D 107(2)
C9D C4D C5D C6D -0.2(18)
C3D C4D C5D C6D -166(3)
C4D C5D C6D C7D -0.9(18)
C5D C6D C7D C8D 3(4)
C6D C7D C8D C9D -3(5)
C5D C4D C9D C8D 0(3)
C3D C4D C9D C8D 165(3)
C7D C8D C9D C4D 2(4)
